data_7135440
loop_
_publ_author_name
'Liu, Bifu'
'Zhang, Qiaoya'
'Zhang, Jun'
'Huang, Aidong'
'Zhong, Hulin'
'Feng, Kejun'
'Gao, Yang'
'Huo, Yanping'
'Chen, Qian'
'Li, Xianwei'

_publ_section_title
;
 Tunable regioselectivity for C-H alkynylation of weakly coordinating
 amides that tolerated strongly coordinating heterocycles.
;
_journal_issue 23
_journal_name_full 'Chemical communications (Cambridge, England)'
_journal_page_first 6373
_journal_page_last 6377
_journal_paper_doi 10.1039/d6cc00867d
_journal_volume 62
_journal_year 2026
_chemical_formula_moiety 'C16 H19 N O4 S'
_chemical_formula_sum 'C16 H19 N O4 S'
_chemical_formula_weight 321.38
_space_group_crystal_system monoclinic
_space_group_IT_number 14
_space_group_name_Hall '-P 2yn'
_space_group_name_H-M_alt 'P 1 21/n 1'
_atom_sites_solution_hydrogens geom
_atom_sites_solution_primary dual
_audit_creation_date 2026-01-22
_audit_creation_method
;
Olex2 1.5
(compiled 2025.07.13 svn.rb7424aed for OlexSys, GUI svn.r7314)
;
_audit_update_record
;
2026-01-31 deposited with the CCDC.	2026-02-20 downloaded from the CCDC.
;
_cell_angle_alpha 90
_cell_angle_beta 95.639(4)
_cell_angle_gamma 90
_cell_formula_units_Z 8
_cell_length_a 6.9274(5)
_cell_length_b 21.8077(16)
_cell_length_c 20.0653(15)
_cell_measurement_reflns_used 7205
_cell_measurement_temperature 170
_cell_measurement_theta_max 63.77
_cell_measurement_theta_min 4.05
_cell_volume 3016.6(4)
_computing_cell_refinement 'SAINT V8.41 (?, 2016)'
_computing_data_reduction 'SAINT V8.41 (?, 2016)'
_computing_molecular_graphics 'Olex2 1.5 (Dolomanov et al., 2009)'
_computing_publication_material 'Olex2 1.5 (Dolomanov et al., 2009)'
_computing_structure_refinement 'SHELXL 2019/3 (Sheldrick, 2015)'
_computing_structure_solution 'SHELXT 2018/2 (Sheldrick, 2018)'
_diffrn_ambient_temperature 170
_diffrn_measured_fraction_theta_full 0.981
_diffrn_measured_fraction_theta_max 0.981
_diffrn_measurement_device_type 'D8 VENTURE'
_diffrn_measurement_method '\f and \w scans'
_diffrn_radiation_type CuK\a
_diffrn_radiation_wavelength 1.54178
_diffrn_reflns_av_R_equivalents 0.0866
_diffrn_reflns_av_unetI/netI 0.0587
_diffrn_reflns_Laue_measured_fraction_full 0.981
_diffrn_reflns_Laue_measured_fraction_max 0.981
_diffrn_reflns_limit_h_max 8
_diffrn_reflns_limit_h_min -7
_diffrn_reflns_limit_k_max 25
_diffrn_reflns_limit_k_min -25
_diffrn_reflns_limit_l_max 22
_diffrn_reflns_limit_l_min -23
_diffrn_reflns_number 21579
_diffrn_reflns_point_group_measured_fraction_full 0.981
_diffrn_reflns_point_group_measured_fraction_max 0.981
_diffrn_reflns_theta_full 63.864
_diffrn_reflns_theta_max 63.864
_diffrn_reflns_theta_min 3.001
_diffrn_source_current 1.2
_diffrn_source_power 0.06
_diffrn_source_voltage 50.0
_diffrn_standards_number 0
_exptl_absorpt_coefficient_mu 2.071
_exptl_absorpt_correction_T_max 0.7524
_exptl_absorpt_correction_T_min 0.6180
_exptl_absorpt_correction_type multi-scan
_exptl_absorpt_process_details
;
SADABS-2016/2 (Bruker,2016/2) was used for absorption correction.
wR2(int) was 0.1418 before and 0.0906 after correction.
The Ratio of minimum to maximum transmission is 0.8214.
The \l/2 correction factor is Not present.
;
_exptl_crystal_colour colourless
_exptl_crystal_colour_primary colourless
_exptl_crystal_density_diffrn 1.415
_exptl_crystal_description needle
_exptl_crystal_F_000 1360
_exptl_crystal_size_max 0.11
_exptl_crystal_size_mid 0.04
_exptl_crystal_size_min 0.02
_refine_diff_density_max 0.441
_refine_diff_density_min -0.521
_refine_diff_density_rms 0.083
_refine_ls_extinction_method none
_refine_ls_goodness_of_fit_ref 1.089
_refine_ls_hydrogen_treatment constr
_refine_ls_matrix_type full
_refine_ls_number_parameters 401
_refine_ls_number_reflns 4879
_refine_ls_number_restraints 0
_refine_ls_restrained_S_all 1.089
_refine_ls_R_factor_all 0.0804
_refine_ls_R_factor_gt 0.0623
_refine_ls_shift/su_max 0.000
_refine_ls_shift/su_mean 0.000
_refine_ls_structure_factor_coef Fsqd
_refine_ls_weighting_details 'w=1/[\s^2^(Fo^2^)+(0.0681P)^2^+4.9711P] where P=(Fo^2^+2Fc^2^)/3'
_refine_ls_weighting_scheme calc
_refine_ls_wR_factor_gt 0.1534
_refine_ls_wR_factor_ref 0.1677
_reflns_Friedel_coverage 0.000
_reflns_number_gt 3825
_reflns_number_total 4879
_reflns_threshold_expression 'I > 2\s(I)'
_cod_data_source_file d6cc00867d2.cif
_cod_data_source_block cs6_0m
_cod_depositor_comments 'Adding full bibliography for 7135440.cif.'
_cod_database_code 7135440
_shelx_shelxl_version_number 2019/3
_shelx_space_group_comment
;
The symmetry employed for this shelxl refinement is uniquely defined
by the following loop, which should always be used as a source of
symmetry information in preference to the above space-group names.
They are only intended as comments.
;
_shelx_estimated_absorpt_t_max 0.960
_shelx_estimated_absorpt_t_min 0.804
_olex2_refinement_description
;
1. Fixed Uiso
 At 1.2 times of:
  All C(H) groups, All C(H,H) groups
 At 1.5 times of:
  All C(H,H,H) groups, All O(H) groups
2.a Secondary CH2 refined with riding coordinates:
 C19(H19A,H19B), C8(H8A,H8B), C7(H7A,H7B), C11(H11A,H11B), C23(H23A,H23B),
 C22(H22A,H22B), C10(H10A,H10B), C9(H9A,H9B), C20(H20A,H20B), C21(H21A,H21B)
2.b Aromatic/amide H refined with riding coordinates:
 C4(H4), C15(H15), C28(H28), C14(H14), C31(H31), C24(H24), C30(H30), C12(H12),
 C29(H29), C13(H13)
2.c Idealised Me refined as rotating group:
 C16(H16A,H16B,H16C), C32(H32A,H32B,H32C)
2.d Idealised tetrahedral OH refined as rotating group:
 O1(H1), O5(H5)
;
_olex2_submission_special_instructions 'No special instructions were received'

loop_
_space_group_symop_operation_xyz
'x, y, z'
'-x+1/2, y+1/2, -z+1/2'
'-x, -y, -z'
'x-1/2, -y-1/2, z-1/2'

loop_
_atom_site_label
_atom_site_type_symbol
_atom_site_fract_x
_atom_site_fract_y
_atom_site_fract_z
_atom_site_U_iso_or_equiv
_atom_site_adp_type
_atom_site_occupancy
_atom_site_site_symmetry_order
_atom_site_calc_flag
_atom_site_refinement_flags_posn
_atom_site_refinement_flags_adp
_atom_site_refinement_flags_occupancy
_atom_site_disorder_assembly
_atom_site_disorder_group
S2 S 0.67238(13) 0.04973(4) 0.71283(5) 0.0270(2) Uani 1 1 d . . . . .
S1 S 0.31007(13) 0.29048(4) 0.48913(5) 0.0276(2) Uani 1 1 d . . . . .
O6 O 0.7562(3) 0.14594(11) 0.62827(13) 0.0265(6) Uani 1 1 d . . . . .
O2 O 0.2549(4) 0.34679(11) 0.61366(13) 0.0258(6) Uani 1 1 d . . . . .
O1 O 0.2478(4) 0.48176(12) 0.71692(13) 0.0297(6) Uani 1 1 d . . . . .
H1 H 0.132819 0.491780 0.721660 0.045 Uiso 1 1 calc R U . . .
O5 O 0.7450(4) 0.20351(12) 0.45961(13) 0.0312(6) Uani 1 1 d . . . . .
H5 H 0.631822 0.217797 0.455669 0.047 Uiso 1 1 calc R U . . .
O4 O 0.3551(4) 0.24243(13) 0.44348(14) 0.0357(7) Uani 1 1 d . . . . .
O8 O 0.6470(4) 0.01576(12) 0.77289(14) 0.0328(6) Uani 1 1 d . . . . .
O7 O 0.5100(4) 0.04892(13) 0.66201(15) 0.0356(7) Uani 1 1 d . . . . .
O3 O 0.4456(4) 0.34046(13) 0.49783(14) 0.0359(7) Uani 1 1 d . . . . .
N2 N 0.7261(4) 0.11941(13) 0.73707(16) 0.0255(7) Uani 1 1 d . . . . .
N1 N 0.2820(4) 0.25532(14) 0.55918(16) 0.0272(7) Uani 1 1 d . . . . .
C2 C 0.2564(5) 0.25336(17) 0.67738(19) 0.0242(8) Uani 1 1 d . . . . .
C26 C 0.7544(5) 0.22617(17) 0.71001(19) 0.0247(8) Uani 1 1 d . . . . .
C27 C 0.7453(5) 0.16195(17) 0.69292(19) 0.0245(8) Uani 1 1 d . . . . .
C5 C 0.2526(5) 0.38160(17) 0.67185(19) 0.0246(8) Uani 1 1 d . . . . .
C1 C 0.2660(5) 0.28484(16) 0.61426(19) 0.0229(8) Uani 1 1 d . . . . .
C18 C 0.7607(5) 0.15753(16) 0.51022(19) 0.0249(8) Uani 1 1 d . . . . .
C3 C 0.2486(5) 0.28838(17) 0.73555(19) 0.0265(8) Uani 1 1 d . . . . .
C4 C 0.2510(5) 0.35421(17) 0.73068(19) 0.0268(8) Uani 1 1 d . . . . .
H4 H 0.251507 0.378301 0.770141 0.032 Uiso 1 1 calc R U . . .
C15 C 0.2555(5) 0.18931(17) 0.6801(2) 0.0284(8) Uani 1 1 d . . . . .
H15 H 0.261401 0.165937 0.640412 0.034 Uiso 1 1 calc R U . . .
C6 C 0.2532(5) 0.44905(16) 0.65544(19) 0.0249(8) Uani 1 1 d . . . . .
C25 C 0.7601(5) 0.26941(17) 0.6584(2) 0.0251(8) Uani 1 1 d . . . . .
C17 C 0.7611(5) 0.18868(16) 0.57726(19) 0.0244(8) Uani 1 1 d . . . . .
C28 C 0.7513(5) 0.24578(18) 0.7763(2) 0.0282(8) Uani 1 1 d . . . . .
H28 H 0.747201 0.216416 0.811124 0.034 Uiso 1 1 calc R U . . .
C19 C 0.9569(5) 0.12532(18) 0.5046(2) 0.0293(8) Uani 1 1 d . . . . .
H19A H 1.061772 0.156328 0.507677 0.035 Uiso 1 1 calc R U . . .
H19B H 0.983192 0.096392 0.542387 0.035 Uiso 1 1 calc R U . . .
C14 C 0.2462(5) 0.16034(18) 0.7406(2) 0.0317(9) Uani 1 1 d . . . . .
H14 H 0.244935 0.116816 0.742511 0.038 Uiso 1 1 calc R U . . .
C8 C 0.0824(6) 0.53317(17) 0.5853(2) 0.0306(9) Uani 1 1 d . . . . .
H8A H 0.066531 0.559308 0.624690 0.037 Uiso 1 1 calc R U . . .
H8B H -0.027435 0.541476 0.551067 0.037 Uiso 1 1 calc R U . . .
C31 C 0.7586(5) 0.33212(17) 0.6746(2) 0.0301(9) Uani 1 1 d . . . . .
H31 H 0.759239 0.362023 0.640211 0.036 Uiso 1 1 calc R U . . .
C7 C 0.0798(5) 0.46577(17) 0.6057(2) 0.0274(8) Uani 1 1 d . . . . .
H7A H 0.081016 0.439802 0.565316 0.033 Uiso 1 1 calc R U . . .
H7B H -0.041622 0.457103 0.626238 0.033 Uiso 1 1 calc R U . . .
C24 C 0.7633(5) 0.24823(17) 0.5909(2) 0.0267(8) Uani 1 1 d . . . . .
H24 H 0.767178 0.277098 0.555600 0.032 Uiso 1 1 calc R U . . .
C30 C 0.7563(6) 0.35018(18) 0.7399(2) 0.0325(9) Uani 1 1 d . . . . .
H30 H 0.756288 0.392707 0.750153 0.039 Uiso 1 1 calc R U . . .
C12 C 0.2417(5) 0.25770(18) 0.7967(2) 0.0311(9) Uani 1 1 d . . . . .
H12 H 0.239186 0.280587 0.836933 0.037 Uiso 1 1 calc R U . . .
C11 C 0.4462(5) 0.46644(17) 0.6272(2) 0.0301(9) Uani 1 1 d . . . . .
H11A H 0.555521 0.458953 0.661864 0.036 Uiso 1 1 calc R U . . .
H11B H 0.464853 0.440069 0.588216 0.036 Uiso 1 1 calc R U . . .
C23 C 0.5913(5) 0.11153(17) 0.4999(2) 0.0290(8) Uani 1 1 d . . . . .
H23A H 0.600217 0.081863 0.537457 0.035 Uiso 1 1 calc R U . . .
H23B H 0.466663 0.133759 0.499898 0.035 Uiso 1 1 calc R U . . .
C29 C 0.7541(6) 0.30773(18) 0.7915(2) 0.0323(9) Uani 1 1 d . . . . .
H29 H 0.754537 0.321060 0.836556 0.039 Uiso 1 1 calc R U . . .
C13 C 0.2386(5) 0.19438(19) 0.7988(2) 0.0344(9) Uani 1 1 d . . . . .
H13 H 0.231223 0.173981 0.840345 0.041 Uiso 1 1 calc R U . . .
C22 C 0.5959(6) 0.0772(2) 0.4342(2) 0.0376(10) Uani 1 1 d . . . . .
H22A H 0.571842 0.106434 0.396548 0.045 Uiso 1 1 calc R U . . .
H22B H 0.490719 0.046307 0.430115 0.045 Uiso 1 1 calc R U . . .
C10 C 0.4470(6) 0.53387(18) 0.6058(2) 0.0350(9) Uani 1 1 d . . . . .
H10A H 0.445565 0.560272 0.645908 0.042 Uiso 1 1 calc R U . . .
H10B H 0.567707 0.542608 0.584952 0.042 Uiso 1 1 calc R U . . .
C9 C 0.2742(6) 0.54928(18) 0.5568(2) 0.0349(9) Uani 1 1 d . . . . .
H9A H 0.283197 0.526301 0.514620 0.042 Uiso 1 1 calc R U . . .
H9B H 0.275844 0.593615 0.546201 0.042 Uiso 1 1 calc R U . . .
C16 C 0.0785(6) 0.31835(19) 0.4604(2) 0.0337(9) Uani 1 1 d . . . . .
H16A H 0.084382 0.339080 0.417288 0.051 Uiso 1 1 calc R U . . .
H16B H 0.035272 0.347444 0.493041 0.051 Uiso 1 1 calc R U . . .
H16C H -0.013081 0.284067 0.454787 0.051 Uiso 1 1 calc R U . . .
C32 C 0.8787(6) 0.01919(18) 0.6802(2) 0.0342(9) Uani 1 1 d . . . . .
H32A H 0.986356 0.017342 0.715723 0.051 Uiso 1 1 calc R U . . .
H32B H 0.914967 0.045418 0.643815 0.051 Uiso 1 1 calc R U . . .
H32C H 0.849669 -0.022188 0.663024 0.051 Uiso 1 1 calc R U . . .
C20 C 0.9577(6) 0.0906(2) 0.4390(2) 0.0392(10) Uani 1 1 d . . . . .
H20A H 1.081941 0.068190 0.438504 0.047 Uiso 1 1 calc R U . . .
H20B H 0.947773 0.120078 0.401294 0.047 Uiso 1 1 calc R U . . .
C21 C 0.7901(6) 0.0452(2) 0.4294(3) 0.0457(11) Uani 1 1 d . . . . .
H21A H 0.808167 0.012891 0.464135 0.055 Uiso 1 1 calc R U . . .
H21B H 0.789769 0.025315 0.385076 0.055 Uiso 1 1 calc R U . . .

loop_
_atom_site_aniso_label
_atom_site_aniso_U_11
_atom_site_aniso_U_22
_atom_site_aniso_U_33
_atom_site_aniso_U_23
_atom_site_aniso_U_13
_atom_site_aniso_U_12
S2 0.0284(5) 0.0234(5) 0.0294(5) 0.0017(4) 0.0036(4) -0.0010(3)
S1 0.0309(5) 0.0262(5) 0.0256(5) 0.0001(4) 0.0028(4) 0.0021(3)
O6 0.0321(13) 0.0247(13) 0.0225(15) 0.0005(10) 0.0026(10) 0.0008(10)
O2 0.0331(13) 0.0214(13) 0.0229(14) -0.0015(10) 0.0020(10) 0.0004(10)
O1 0.0340(14) 0.0280(14) 0.0268(15) -0.0071(11) 0.0016(11) 0.0003(11)
O5 0.0370(14) 0.0334(15) 0.0236(15) 0.0055(11) 0.0045(11) 0.0052(11)
O4 0.0438(15) 0.0374(16) 0.0259(16) -0.0068(12) 0.0038(12) 0.0099(12)
O8 0.0384(15) 0.0281(14) 0.0328(16) 0.0072(12) 0.0078(12) -0.0013(11)
O7 0.0346(14) 0.0338(16) 0.0367(17) -0.0016(12) -0.0056(12) -0.0072(11)
O3 0.0378(15) 0.0353(16) 0.0346(17) 0.0046(13) 0.0034(12) -0.0093(12)
N2 0.0298(15) 0.0212(16) 0.0248(18) 0.0010(13) -0.0002(13) 0.0007(12)
N1 0.0302(16) 0.0261(16) 0.0257(19) 0.0007(13) 0.0046(13) 0.0016(12)
C2 0.0205(16) 0.0265(19) 0.025(2) 0.0017(15) 0.0003(14) -0.0013(13)
C26 0.0191(16) 0.028(2) 0.026(2) -0.0009(15) 0.0012(14) 0.0000(14)
C27 0.0201(16) 0.028(2) 0.025(2) 0.0017(16) 0.0017(14) 0.0015(13)
C5 0.0246(17) 0.027(2) 0.022(2) -0.0057(15) 0.0008(14) 0.0010(14)
C1 0.0185(16) 0.0226(19) 0.027(2) -0.0002(15) -0.0002(14) 0.0012(13)
C18 0.0267(18) 0.0217(18) 0.026(2) -0.0002(15) 0.0011(15) 0.0034(14)
C3 0.0220(17) 0.031(2) 0.026(2) 0.0027(16) -0.0009(14) 0.0015(14)
C4 0.0260(18) 0.028(2) 0.026(2) -0.0030(16) 0.0025(15) 0.0018(14)
C15 0.0242(18) 0.026(2) 0.035(2) 0.0002(16) 0.0029(15) 0.0018(14)
C6 0.0282(18) 0.0199(18) 0.027(2) -0.0022(15) 0.0053(15) -0.0006(14)
C25 0.0198(16) 0.0249(19) 0.030(2) -0.0009(16) 0.0014(14) 0.0004(13)
C17 0.0228(16) 0.0247(19) 0.026(2) 0.0067(15) 0.0028(14) 0.0019(14)
C28 0.0251(18) 0.030(2) 0.030(2) -0.0010(16) 0.0029(15) 0.0015(15)
C19 0.0278(18) 0.033(2) 0.026(2) -0.0044(16) 0.0002(15) 0.0030(15)
C14 0.0293(19) 0.029(2) 0.037(2) 0.0077(17) 0.0012(16) 0.0004(15)
C8 0.034(2) 0.024(2) 0.034(2) 0.0046(16) 0.0017(16) 0.0011(15)
C31 0.0286(19) 0.023(2) 0.039(2) 0.0036(17) 0.0046(16) 0.0019(14)
C7 0.0294(18) 0.0232(19) 0.029(2) -0.0007(16) 0.0011(15) -0.0002(14)
C24 0.0277(18) 0.025(2) 0.027(2) 0.0013(15) 0.0030(15) -0.0004(14)
C30 0.035(2) 0.025(2) 0.037(2) -0.0084(17) 0.0028(17) 0.0012(15)
C12 0.0291(19) 0.034(2) 0.030(2) 0.0057(17) 0.0027(16) 0.0021(15)
C11 0.0259(18) 0.024(2) 0.040(2) -0.0019(17) 0.0031(16) 0.0012(14)
C23 0.0288(19) 0.028(2) 0.030(2) -0.0024(16) 0.0019(15) -0.0014(15)
C29 0.036(2) 0.031(2) 0.030(2) -0.0066(17) 0.0027(17) 0.0027(16)
C13 0.032(2) 0.036(2) 0.035(2) 0.0146(18) 0.0022(17) 0.0030(16)
C22 0.038(2) 0.038(2) 0.035(3) -0.0098(19) -0.0018(18) -0.0003(17)
C10 0.031(2) 0.030(2) 0.045(3) 0.0037(18) 0.0056(18) -0.0025(16)
C9 0.041(2) 0.026(2) 0.038(3) 0.0069(17) 0.0052(18) -0.0010(16)
C16 0.038(2) 0.032(2) 0.030(2) 0.0011(17) -0.0057(17) 0.0095(17)
C32 0.039(2) 0.030(2) 0.034(2) 0.0046(17) 0.0080(18) 0.0087(16)
C20 0.037(2) 0.044(2) 0.037(3) -0.009(2) 0.0038(18) 0.0058(18)
C21 0.042(2) 0.047(3) 0.047(3) -0.020(2) -0.001(2) 0.0033(19)

loop_
_atom_type_symbol
_atom_type_description
_atom_type_scat_dispersion_real
_atom_type_scat_dispersion_imag
_atom_type_scat_source
C C 0.0181 0.0091 'International Tables Vol C Tables 4.2.6.8 and 6.1.1.4'
H H 0.0000 0.0000 'International Tables Vol C Tables 4.2.6.8 and 6.1.1.4'
N N 0.0311 0.0180 'International Tables Vol C Tables 4.2.6.8 and 6.1.1.4'
O O 0.0492 0.0322 'International Tables Vol C Tables 4.2.6.8 and 6.1.1.4'
S S 0.3331 0.5567 'International Tables Vol C Tables 4.2.6.8 and 6.1.1.4'

loop_
_geom_angle_atom_site_label_1
_geom_angle_atom_site_label_2
_geom_angle_atom_site_label_3
_geom_angle
_geom_angle_site_symmetry_1
_geom_angle_site_symmetry_3
_geom_angle_publ_flag
O8 S2 O7 115.74(17) . . ?
O8 S2 N2 105.87(17) . . ?
O8 S2 C32 106.67(18) . . ?
O7 S2 N2 111.23(16) . . ?
O7 S2 C32 109.8(2) . . ?
N2 S2 C32 107.12(18) . . ?
O4 S1 N1 104.89(16) . . ?
O4 S1 C16 106.81(19) . . ?
O3 S1 O4 116.57(17) . . ?
O3 S1 N1 112.57(17) . . ?
O3 S1 C16 109.97(19) . . ?
N1 S1 C16 105.26(18) . . ?
C27 O6 C17 122.8(3) . . ?
C1 O2 C5 122.8(3) . . ?
C6 O1 H1 109.5 . . ?
C18 O5 H5 109.5 . . ?
C27 N2 S2 119.9(3) . . ?
C1 N1 S1 122.0(3) . . ?
C3 C2 C1 118.6(3) . . ?
C15 C2 C1 120.6(3) . . ?
C15 C2 C3 120.8(4) . . ?
C25 C26 C27 118.7(3) . . ?
C28 C26 C27 121.2(3) . . ?
C28 C26 C25 120.0(3) . . ?
O6 C27 C26 118.3(3) . . ?
N2 C27 O6 119.3(3) . . ?
N2 C27 C26 122.5(3) . . ?
O2 C5 C6 110.4(3) . . ?
C4 C5 O2 120.2(3) . . ?
C4 C5 C6 129.5(3) . . ?
O2 C1 C2 118.3(3) . . ?
N1 C1 O2 119.9(3) . . ?
N1 C1 C2 121.8(3) . . ?
O5 C18 C17 108.2(3) . . ?
O5 C18 C19 105.9(3) . . ?
O5 C18 C23 111.0(3) . . ?
C17 C18 C19 110.3(3) . . ?
C17 C18 C23 110.3(3) . . ?
C23 C18 C19 111.0(3) . . ?
C2 C3 C4 119.1(3) . . ?
C2 C3 C12 118.5(4) . . ?
C12 C3 C4 122.5(4) . . ?
C5 C4 C3 120.8(4) . . ?
C5 C4 H4 119.6 . . ?
C3 C4 H4 119.6 . . ?
C2 C15 H15 120.2 . . ?
C14 C15 C2 119.6(4) . . ?
C14 C15 H15 120.2 . . ?
O1 C6 C5 107.3(3) . . ?
O1 C6 C7 111.0(3) . . ?
O1 C6 C11 106.9(3) . . ?
C5 C6 C7 110.9(3) . . ?
C5 C6 C11 109.9(3) . . ?
C7 C6 C11 110.7(3) . . ?
C26 C25 C31 118.8(4) . . ?
C26 C25 C24 119.0(3) . . ?
C31 C25 C24 122.2(4) . . ?
O6 C17 C18 111.0(3) . . ?
C24 C17 O6 120.4(3) . . ?
C24 C17 C18 128.6(3) . . ?
C26 C28 H28 119.8 . . ?
C29 C28 C26 120.4(4) . . ?
C29 C28 H28 119.8 . . ?
C18 C19 H19A 109.3 . . ?
C18 C19 H19B 109.3 . . ?
H19A C19 H19B 108.0 . . ?
C20 C19 C18 111.7(3) . . ?
C20 C19 H19A 109.3 . . ?
C20 C19 H19B 109.3 . . ?
C15 C14 H14 119.8 . . ?
C15 C14 C13 120.4(4) . . ?
C13 C14 H14 119.8 . . ?
H8A C8 H8B 108.1 . . ?
C7 C8 H8A 109.5 . . ?
C7 C8 H8B 109.5 . . ?
C7 C8 C9 110.7(3) . . ?
C9 C8 H8A 109.5 . . ?
C9 C8 H8B 109.5 . . ?
C25 C31 H31 119.9 . . ?
C30 C31 C25 120.1(4) . . ?
C30 C31 H31 119.9 . . ?
C6 C7 H7A 109.2 . . ?
C6 C7 H7B 109.2 . . ?
C8 C7 C6 112.1(3) . . ?
C8 C7 H7A 109.2 . . ?
C8 C7 H7B 109.2 . . ?
H7A C7 H7B 107.9 . . ?
C25 C24 H24 119.7 . . ?
C17 C24 C25 120.6(4) . . ?
C17 C24 H24 119.7 . . ?
C31 C30 H30 119.2 . . ?
C31 C30 C29 121.5(4) . . ?
C29 C30 H30 119.2 . . ?
C3 C12 H12 119.8 . . ?
C13 C12 C3 120.3(4) . . ?
C13 C12 H12 119.8 . . ?
C6 C11 H11A 109.4 . . ?
C6 C11 H11B 109.4 . . ?
H11A C11 H11B 108.0 . . ?
C10 C11 C6 111.4(3) . . ?
C10 C11 H11A 109.4 . . ?
C10 C11 H11B 109.4 . . ?
C18 C23 H23A 109.5 . . ?
C18 C23 H23B 109.5 . . ?
H23A C23 H23B 108.1 . . ?
C22 C23 C18 110.9(3) . . ?
C22 C23 H23A 109.5 . . ?
C22 C23 H23B 109.5 . . ?
C28 C29 C30 119.2(4) . . ?
C28 C29 H29 120.4 . . ?
C30 C29 H29 120.4 . . ?
C14 C13 H13 119.8 . . ?
C12 C13 C14 120.4(4) . . ?
C12 C13 H13 119.8 . . ?
C23 C22 H22A 109.2 . . ?
C23 C22 H22B 109.2 . . ?
C23 C22 C21 111.9(4) . . ?
H22A C22 H22B 107.9 . . ?
C21 C22 H22A 109.2 . . ?
C21 C22 H22B 109.2 . . ?
C11 C10 H10A 109.3 . . ?
C11 C10 H10B 109.3 . . ?
H10A C10 H10B 107.9 . . ?
C9 C10 C11 111.8(3) . . ?
C9 C10 H10A 109.3 . . ?
C9 C10 H10B 109.3 . . ?
C8 C9 H9A 109.3 . . ?
C8 C9 H9B 109.3 . . ?
C10 C9 C8 111.4(3) . . ?
C10 C9 H9A 109.3 . . ?
C10 C9 H9B 109.3 . . ?
H9A C9 H9B 108.0 . . ?
S1 C16 H16A 109.5 . . ?
S1 C16 H16B 109.5 . . ?
S1 C16 H16C 109.5 . . ?
H16A C16 H16B 109.5 . . ?
H16A C16 H16C 109.5 . . ?
H16B C16 H16C 109.5 . . ?
S2 C32 H32A 109.5 . . ?
S2 C32 H32B 109.5 . . ?
S2 C32 H32C 109.5 . . ?
H32A C32 H32B 109.5 . . ?
H32A C32 H32C 109.5 . . ?
H32B C32 H32C 109.5 . . ?
C19 C20 H20A 109.3 . . ?
C19 C20 H20B 109.3 . . ?
C19 C20 C21 111.4(4) . . ?
H20A C20 H20B 108.0 . . ?
C21 C20 H20A 109.3 . . ?
C21 C20 H20B 109.3 . . ?
C22 C21 H21A 109.4 . . ?
C22 C21 H21B 109.4 . . ?
C20 C21 C22 111.2(4) . . ?
C20 C21 H21A 109.4 . . ?
C20 C21 H21B 109.4 . . ?
H21A C21 H21B 108.0 . . ?

loop_
_geom_bond_atom_site_label_1
_geom_bond_atom_site_label_2
_geom_bond_distance
_geom_bond_site_symmetry_2
_geom_bond_publ_flag
S2 O8 1.440(3) . ?
S2 O7 1.442(3) . ?
S2 N2 1.627(3) . ?
S2 C32 1.760(4) . ?
S1 O4 1.446(3) . ?
S1 O3 1.438(3) . ?
S1 N1 1.630(3) . ?
S1 C16 1.759(4) . ?
O6 C27 1.353(4) . ?
O6 C17 1.387(4) . ?
O2 C5 1.394(4) . ?
O2 C1 1.353(4) . ?
O1 H1 0.8400 . ?
O1 C6 1.429(4) . ?
O5 H5 0.8400 . ?
O5 C18 1.424(4) . ?
N2 C27 1.299(5) . ?
N1 C1 1.293(5) . ?
C2 C1 1.448(5) . ?
C2 C3 1.400(5) . ?
C2 C15 1.398(5) . ?
C26 C27 1.442(5) . ?
C26 C25 1.404(5) . ?
C26 C28 1.400(5) . ?
C5 C4 1.324(5) . ?
C5 C6 1.507(5) . ?
C18 C17 1.507(5) . ?
C18 C19 1.544(5) . ?
C18 C23 1.542(5) . ?
C3 C4 1.439(5) . ?
C3 C12 1.403(5) . ?
C4 H4 0.9500 . ?
C15 H15 0.9500 . ?
C15 C14 1.375(6) . ?
C6 C7 1.528(5) . ?
C6 C11 1.549(5) . ?
C25 C31 1.406(5) . ?
C25 C24 1.433(6) . ?
C17 C24 1.327(5) . ?
C28 H28 0.9500 . ?
C28 C29 1.385(6) . ?
C19 H19A 0.9900 . ?
C19 H19B 0.9900 . ?
C19 C20 1.519(6) . ?
C14 H14 0.9500 . ?
C14 C13 1.391(6) . ?
C8 H8A 0.9900 . ?
C8 H8B 0.9900 . ?
C8 C7 1.527(5) . ?
C8 C9 1.538(5) . ?
C31 H31 0.9500 . ?
C31 C30 1.369(6) . ?
C7 H7A 0.9900 . ?
C7 H7B 0.9900 . ?
C24 H24 0.9500 . ?
C30 H30 0.9500 . ?
C30 C29 1.390(6) . ?
C12 H12 0.9500 . ?
C12 C13 1.382(6) . ?
C11 H11A 0.9900 . ?
C11 H11B 0.9900 . ?
C11 C10 1.532(5) . ?
C23 H23A 0.9900 . ?
C23 H23B 0.9900 . ?
C23 C22 1.519(6) . ?
C29 H29 0.9500 . ?
C13 H13 0.9500 . ?
C22 H22A 0.9900 . ?
C22 H22B 0.9900 . ?
C22 C21 1.527(6) . ?
C10 H10A 0.9900 . ?
C10 H10B 0.9900 . ?
C10 C9 1.511(6) . ?
C9 H9A 0.9900 . ?
C9 H9B 0.9900 . ?
C16 H16A 0.9800 . ?
C16 H16B 0.9800 . ?
C16 H16C 0.9800 . ?
C32 H32A 0.9800 . ?
C32 H32B 0.9800 . ?
C32 H32C 0.9800 . ?
C20 H20A 0.9900 . ?
C20 H20B 0.9900 . ?
C20 C21 1.523(6) . ?
C21 H21A 0.9900 . ?
C21 H21B 0.9900 . ?

loop_
_geom_torsion_atom_site_label_1
_geom_torsion_atom_site_label_2
_geom_torsion_atom_site_label_3
_geom_torsion_atom_site_label_4
_geom_torsion
_geom_torsion_site_symmetry_1
_geom_torsion_site_symmetry_2
_geom_torsion_site_symmetry_3
_geom_torsion_site_symmetry_4
_geom_torsion_publ_flag
S2 N2 C27 O6 -12.2(4) . . . . ?
S2 N2 C27 C26 167.4(3) . . . . ?
S1 N1 C1 O2 6.0(5) . . . . ?
S1 N1 C1 C2 -175.1(3) . . . . ?
O6 C17 C24 C25 -0.2(5) . . . . ?
O2 C5 C4 C3 -1.0(5) . . . . ?
O2 C5 C6 O1 179.1(3) . . . . ?
O2 C5 C6 C7 57.7(4) . . . . ?
O2 C5 C6 C11 -65.0(4) . . . . ?
O1 C6 C7 C8 63.9(4) . . . . ?
O1 C6 C11 C10 -67.4(4) . . . . ?
O5 C18 C17 O6 173.9(3) . . . . ?
O5 C18 C17 C24 -5.3(5) . . . . ?
O5 C18 C19 C20 -66.2(4) . . . . ?
O5 C18 C23 C22 63.2(4) . . . . ?
O4 S1 N1 C1 170.4(3) . . . . ?
O8 S2 N2 C27 -175.6(3) . . . . ?
O7 S2 N2 C27 -49.1(3) . . . . ?
O3 S1 N1 C1 42.7(3) . . . . ?
C2 C3 C4 C5 2.7(5) . . . . ?
C2 C3 C12 C13 -1.3(5) . . . . ?
C2 C15 C14 C13 -0.3(5) . . . . ?
C26 C25 C31 C30 1.5(5) . . . . ?
C26 C25 C24 C17 0.0(5) . . . . ?
C26 C28 C29 C30 1.2(6) . . . . ?
C27 O6 C17 C18 -176.5(3) . . . . ?
C27 O6 C17 C24 2.9(5) . . . . ?
C27 C26 C25 C31 176.7(3) . . . . ?
C27 C26 C25 C24 -2.1(5) . . . . ?
C27 C26 C28 C29 -178.0(3) . . . . ?
C5 O2 C1 N1 -174.9(3) . . . . ?
C5 O2 C1 C2 6.1(4) . . . . ?
C5 C6 C7 C8 -176.9(3) . . . . ?
C5 C6 C11 C10 176.4(3) . . . . ?
C1 O2 C5 C4 -3.6(5) . . . . ?
C1 O2 C5 C6 176.1(3) . . . . ?
C1 C2 C3 C4 -0.2(5) . . . . ?
C1 C2 C3 C12 -179.2(3) . . . . ?
C1 C2 C15 C14 -180.0(3) . . . . ?
C18 C17 C24 C25 178.9(3) . . . . ?
C18 C19 C20 C21 -55.0(5) . . . . ?
C18 C23 C22 C21 55.5(5) . . . . ?
C3 C2 C1 O2 -4.1(5) . . . . ?
C3 C2 C1 N1 177.0(3) . . . . ?
C3 C2 C15 C14 0.3(5) . . . . ?
C3 C12 C13 C14 1.3(6) . . . . ?
C4 C5 C6 O1 -1.2(5) . . . . ?
C4 C5 C6 C7 -122.6(4) . . . . ?
C4 C5 C6 C11 114.7(4) . . . . ?
C4 C3 C12 C13 179.6(3) . . . . ?
C15 C2 C1 O2 176.2(3) . . . . ?
C15 C2 C1 N1 -2.8(5) . . . . ?
C15 C2 C3 C4 179.6(3) . . . . ?
C15 C2 C3 C12 0.6(5) . . . . ?
C15 C14 C13 C12 -0.5(6) . . . . ?
C6 C5 C4 C3 179.3(3) . . . . ?
C6 C11 C10 C9 -54.7(5) . . . . ?
C25 C26 C27 O6 4.5(5) . . . . ?
C25 C26 C27 N2 -175.1(3) . . . . ?
C25 C26 C28 C29 -0.1(5) . . . . ?
C25 C31 C30 C29 -0.4(6) . . . . ?
C17 O6 C27 N2 174.6(3) . . . . ?
C17 O6 C27 C26 -4.9(5) . . . . ?
C17 C18 C19 C20 177.0(3) . . . . ?
C17 C18 C23 C22 -176.8(3) . . . . ?
C28 C26 C27 O6 -177.6(3) . . . . ?
C28 C26 C27 N2 2.9(5) . . . . ?
C28 C26 C25 C31 -1.3(5) . . . . ?
C28 C26 C25 C24 179.9(3) . . . . ?
C19 C18 C17 O6 -70.7(4) . . . . ?
C19 C18 C17 C24 110.1(4) . . . . ?
C19 C18 C23 C22 -54.3(4) . . . . ?
C19 C20 C21 C22 55.4(5) . . . . ?
C31 C25 C24 C17 -178.8(3) . . . . ?
C31 C30 C29 C28 -1.0(6) . . . . ?
C7 C6 C11 C10 53.6(4) . . . . ?
C7 C8 C9 C10 -55.9(5) . . . . ?
C24 C25 C31 C30 -179.7(3) . . . . ?
C12 C3 C4 C5 -178.3(3) . . . . ?
C11 C6 C7 C8 -54.7(4) . . . . ?
C11 C10 C9 C8 55.8(5) . . . . ?
C23 C18 C17 O6 52.3(4) . . . . ?
C23 C18 C17 C24 -127.0(4) . . . . ?
C23 C18 C19 C20 54.4(4) . . . . ?
C23 C22 C21 C20 -56.1(5) . . . . ?
C9 C8 C7 C6 55.7(4) . . . . ?
C16 S1 N1 C1 -77.1(3) . . . . ?
C32 S2 N2 C27 70.9(3) . . . . ?
